data_4002394
loop_
_publ_author_name
'Johnson, S.'
'Bentien, A.'
'Madsen, G.K.H.'
'Iversen, B.B.'

_publ_section_title
;
 Crystal structure, band structure, and physical properties of Ba8 Cu(6-x)
 Ge(40+x) (0 <= x <= 0.7)
;
_journal_name_full 'Chemistry of Materials (1,1989-)'
_journal_page_first 4633
_journal_page_last 4642
_journal_volume 18
_journal_year 2006
_chemical_formula_sum 'Ba8 Cu6 Ge40'
_space_group_IT_number 223
_symmetry_space_group_name_Hall '-P 4n 2 3'
_symmetry_space_group_name_H-M 'P m -3 n'
_cell_angle_alpha 90
_cell_angle_beta 90
_cell_angle_gamma 90
_cell_formula_units_Z 1
_cell_length_a 10.67579
_cell_length_b 10.67579
_cell_length_c 10.67579
_cell_volume 1216.746
_citation_journal_id_ASTM CMATEX
_cod_data_source_file Johnson_CMATEX_2006_1182.cif
_cod_data_source_block Ba8Cu6Ge40
_cod_database_code 4002394

loop_
_symmetry_equiv_pos_as_xyz
x,y,z
-y+1/2,x+1/2,z+1/2
-x,-y,z
y+1/2,-x+1/2,z+1/2
x,-y,-z
y+1/2,x+1/2,-z+1/2
-x,y,-z
-y+1/2,-x+1/2,-z+1/2
z,x,y
-x+1/2,z+1/2,y+1/2
-z,-x,y
x+1/2,-z+1/2,y+1/2
z,-x,-y
x+1/2,z+1/2,-y+1/2
-z,x,-y
-x+1/2,-z+1/2,-y+1/2
y,z,x
y,-z,-x
z+1/2,y+1/2,-x+1/2
-y,z,-x
-z+1/2,-y+1/2,-x+1/2
-y,-z,x
z+1/2,-y+1/2,x+1/2
-z+1/2,y+1/2,x+1/2
-x,-y,-z
y-1/2,-x-1/2,-z-1/2
x,y,-z
-y-1/2,x-1/2,-z-1/2
-x,y,z
-y-1/2,-x-1/2,z-1/2
x,-y,z
y-1/2,x-1/2,z-1/2
-z,-x,-y
x-1/2,-z-1/2,-y-1/2
z,x,-y
-x-1/2,z-1/2,-y-1/2
-z,x,y
-x-1/2,-z-1/2,y-1/2
z,-x,y
x-1/2,z-1/2,y-1/2
-y,-z,-x
-y,z,x
-z-1/2,-y-1/2,x-1/2
y,-z,x
z-1/2,y-1/2,x-1/2
y,z,-x
-z-1/2,y-1/2,-x-1/2
z-1/2,-y-1/2,-x-1/2

loop_
_atom_site_label
_atom_site_type_symbol
_atom_site_fract_x
_atom_site_fract_y
_atom_site_fract_z
_atom_site_occupancy
_atom_site_U_iso_or_equiv
Ba1 Ba 0 0 0 1 0.0
Ge2 Ge 0 0.31481 0.11942 1 0.0
Ge1 Ge 0.1832 0.1832 0.1832 1 0.0
Cu1 Cu 0.25 0 0.5 1 0.0
Ba2 Ba 0.25 0.5 0 1 0.0
